data_7063990
loop_
_publ_author_name
'Lou, Jing'
'Zhu, Xian-Qiao'
'Pan, Di-Cheng'
'Liu, De-Wu'
'Jing, Hui-Xian'
'Liu, Xiong-Li'
'Zhang, Wen-Jing'
'Cen, Hong-Xing'
'Deng, Guo-Dong'

_publ_section_title
;
 Monodentate/bidentate chiral Ph/Py-NO ligands: an unexpected switch of
 enantioselectivity in Friedel--Crafts alkylation of indoles and
 2,3-dioxopyrrolidines
;
_journal_issue 39
_journal_name_full 'New Journal of Chemistry'
_journal_page_first 17335
_journal_page_last 17349
_journal_paper_doi 10.1039/D5NJ02472B
_journal_volume 49
_journal_year 2025
_chemical_absolute_configuration ad
_chemical_formula_moiety 'C17 H16 Br N3 O2, H2 O'
_chemical_formula_sum 'C17 H18 Br N3 O3'
_chemical_formula_weight 392.25
_space_group_crystal_system orthorhombic
_space_group_IT_number 19
_space_group_name_Hall 'P 2ac 2ab'
_space_group_name_H-M_alt 'P 21 21 21'
_atom_sites_solution_hydrogens mixed
_atom_sites_solution_primary dual
_audit_creation_date 2024-10-11
_audit_creation_method
;
Olex2 1.5-beta
(compiled 2022.04.07 svn.rca3783a0 for OlexSys, GUI svn.r6439)
;
_audit_update_record
;
2025-04-21 deposited with the CCDC.	2025-08-29 downloaded from the CCDC.
;
_cell_angle_alpha 90
_cell_angle_beta 90
_cell_angle_gamma 90
_cell_formula_units_Z 4
_cell_length_a 7.20000(10)
_cell_length_b 10.2862(2)
_cell_length_c 24.1774(4)
_cell_measurement_reflns_used 3996
_cell_measurement_temperature 219.99(10)
_cell_measurement_theta_max 73.5240
_cell_measurement_theta_min 3.6040
_cell_volume 1790.59(5)
_computing_cell_refinement 'CrysAlisPro 1.171.38.43f (Rigaku OD, 2015)'
_computing_data_collection 'CrysAlisPro 1.171.38.43f (Rigaku OD, 2015)'
_computing_data_reduction 'CrysAlisPro 1.171.38.43f (Rigaku OD, 2015)'
_computing_molecular_graphics 'Olex2 1.5-beta (Dolomanov et al., 2009)'
_computing_publication_material 'Olex2 1.5-beta (Dolomanov et al., 2009)'
_computing_structure_refinement 'SHELXL 2018/3 (Sheldrick, 2015)'
_computing_structure_solution 'SHELXT 2018/2 (Sheldrick, 2018)'
_diffrn_ambient_environment N~2~
_diffrn_ambient_temperature 219.99(10)
_diffrn_detector 'CCD plate'
_diffrn_detector_area_resol_mean 5.2684
_diffrn_detector_type AtlasS2
_diffrn_measured_fraction_theta_full 1.000
_diffrn_measured_fraction_theta_max 0.990
_diffrn_measurement_details
;
List of Runs (angles in degrees, time in seconds):

  # Type    Start    End  Width  t~exp~   \w     \q     \k     \f   Frames
#--------------------------------------------------------------------------
  1  \w    -65.00  34.00   1.00    1.13    --  -40.73  38.00  60.00   99
  2  \w     16.00 115.00   1.00    1.13    --   40.73  38.00-150.00   99
  3  \w     23.00  97.00   1.00    1.13    --   40.73-125.00  60.00   74
  4  \w     32.00 138.00   1.00    2.00    --  107.58 -77.00  30.00  106
  5  \w     82.00 170.00   1.00    2.00    --  107.58  45.00 150.00   88
  6  \w     37.00 116.00   1.00    2.00    --  107.58 -45.00-180.00   79
  7  \w     92.00 140.00   1.00    2.00    --  107.58 -77.00  90.00   48
  8  \w     31.00  66.00   1.00    2.00    --  107.58 -77.00  90.00   35
  9  \w    145.00 176.00   1.00    2.00    --  107.58  77.00 -30.00   31
;
_diffrn_measurement_device 'four-circle diffractometer'
_diffrn_measurement_device_type 'SuperNova, Dual, Cu at zero, AtlasS2'
_diffrn_measurement_method '\w scans'
_diffrn_orient_matrix_type 'CrysAlisPro convention (1999,Acta A55,543-557)'
_diffrn_orient_matrix_UB_11 -0.0274077000
_diffrn_orient_matrix_UB_12 -0.0975626000
_diffrn_orient_matrix_UB_13 -0.0476479000
_diffrn_orient_matrix_UB_21 -0.0476145000
_diffrn_orient_matrix_UB_22 -0.1072719000
_diffrn_orient_matrix_UB_23 0.0421633000
_diffrn_orient_matrix_UB_31 -0.2067775000
_diffrn_orient_matrix_UB_32 0.0375780000
_diffrn_orient_matrix_UB_33 -0.0033792000
_diffrn_radiation_monochromator mirror
_diffrn_radiation_probe x-ray
_diffrn_radiation_type 'Cu K\a'
_diffrn_radiation_wavelength 1.54184
_diffrn_reflns_av_R_equivalents 0.0373
_diffrn_reflns_av_unetI/netI 0.0508
_diffrn_reflns_Laue_measured_fraction_full 1.000
_diffrn_reflns_Laue_measured_fraction_max 0.990
_diffrn_reflns_limit_h_max 6
_diffrn_reflns_limit_h_min -8
_diffrn_reflns_limit_k_max 12
_diffrn_reflns_limit_k_min -10
_diffrn_reflns_limit_l_max 24
_diffrn_reflns_limit_l_min -29
_diffrn_reflns_number 6892
_diffrn_reflns_point_group_measured_fraction_full 0.999
_diffrn_reflns_point_group_measured_fraction_max 0.974
_diffrn_reflns_theta_full 67.684
_diffrn_reflns_theta_max 73.696
_diffrn_reflns_theta_min 3.656
_diffrn_source 'micro-focus sealed X-ray tube'
_diffrn_source_type 'SuperNova (Cu) X-ray Source'
_exptl_absorpt_coefficient_mu 3.300
_exptl_absorpt_correction_T_max 1.00000
_exptl_absorpt_correction_T_min 0.63188
_exptl_absorpt_correction_type multi-scan
_exptl_absorpt_process_details
;
CrysAlisPro 1.171.38.43f (Rigaku Oxford Diffraction, 2015)
Empirical absorption correction using spherical harmonics,
 implemented in SCALE3 ABSPACK scaling algorithm.
;
_exptl_crystal_colour 'clear light yellow'
_exptl_crystal_density_diffrn 1.455
_exptl_crystal_description block
_exptl_crystal_F_000 800
_exptl_crystal_size_max 0.15
_exptl_crystal_size_mid 0.12
_exptl_crystal_size_min 0.11
_refine_diff_density_max 0.581
_refine_diff_density_min -0.597
_refine_diff_density_rms 0.068
_refine_ls_abs_structure_details
;
 Flack x determined using 1259 quotients [(I+)-(I-)]/[(I+)+(I-)]
 (Parsons, Flack and Wagner, Acta Cryst. B69 (2013) 249-259).
;
_refine_ls_abs_structure_Flack -0.019(16)
_refine_ls_extinction_method none
_refine_ls_goodness_of_fit_ref 1.038
_refine_ls_hydrogen_treatment constr
_refine_ls_matrix_type full
_refine_ls_number_parameters 220
_refine_ls_number_reflns 3513
_refine_ls_number_restraints 0
_refine_ls_restrained_S_all 1.038
_refine_ls_R_factor_all 0.0443
_refine_ls_R_factor_gt 0.0414
_refine_ls_shift/su_max 0.000
_refine_ls_shift/su_mean 0.000
_refine_ls_structure_factor_coef Fsqd
_refine_ls_weighting_details 'w=1/[\s^2^(Fo^2^)+(0.0627P)^2^+0.1352P] where P=(Fo^2^+2Fc^2^)/3'
_refine_ls_weighting_scheme calc
_refine_ls_wR_factor_gt 0.1078
_refine_ls_wR_factor_ref 0.1121
_reflns_Friedel_coverage 0.698
_reflns_Friedel_fraction_full 0.999
_reflns_Friedel_fraction_max 0.952
_reflns_number_gt 3290
_reflns_number_total 3513
_reflns_threshold_expression 'I > 2\s(I)'
_cod_data_source_file d5nj02472b2.cif
_cod_data_source_block exp_5637
_cod_depositor_comments 'Adding full bibliography for 7063990.cif.'
_cod_database_code 7063990
_shelx_shelxl_version_number 2018/3
_shelx_space_group_comment
;
The symmetry employed for this shelxl refinement is uniquely defined
by the following loop, which should always be used as a source of
symmetry information in preference to the above space-group names.
They are only intended as comments.
;
_olex2_refinement_description
;
1. Fixed Uiso
 At 1.2 times of:
  All C(H) groups, All C(H,H) groups
 At 1.5 times of:
  All O(H,H) groups
2.a Free rotating group:
 O3(H3C,H3D)
2.b Ternary CH refined with riding coordinates:
 C1(H1), C12(H12)
2.c Secondary CH2 refined with riding coordinates:
 C2(H2A,H2B), C3(H3A,H3B), C4(H4A,H4B)
2.d Aromatic/amide H refined with riding coordinates:
 C7(H7), C8(H8), C10(H10), C11(H11), C14(H14), C15(H15), C16(H16), C17(H17)
;
_olex2_date_sample_data_collection 2024-10-11
_olex2_submission_special_instructions 'No special instructions were received'
_oxdiff_exptl_absorpt_empirical_details
;
Empirical correction (ABSPACK) includes:
- Absorption correction using spherical harmonics
- Frame scaling
- Detector area scaling
;
_oxdiff_exptl_absorpt_empirical_full_max 1.827
_oxdiff_exptl_absorpt_empirical_full_min 0.630

loop_
_space_group_symop_operation_xyz
'x, y, z'
'-x+1/2, -y, z+1/2'
'-x, y+1/2, -z+1/2'
'x+1/2, -y+1/2, -z'

loop_
_atom_site_label
_atom_site_type_symbol
_atom_site_fract_x
_atom_site_fract_y
_atom_site_fract_z
_atom_site_U_iso_or_equiv
_atom_site_adp_type
_atom_site_occupancy
_atom_site_site_symmetry_order
_atom_site_calc_flag
_atom_site_refinement_flags_posn
_atom_site_refinement_flags_adp
_atom_site_refinement_flags_occupancy
_atom_site_disorder_assembly
_atom_site_disorder_group
Br1 Br -0.18485(8) 0.12301(6) 0.71723(2) 0.0494(2) Uani 1 1 d . . . . .
O1 O 0.5934(4) 0.7427(3) 0.54807(13) 0.0302(7) Uani 1 1 d . . . . .
O2 O 0.5415(4) 0.5295(3) 0.71769(12) 0.0341(7) Uani 1 1 d . . . . .
N1 N 0.4850(5) 0.7050(4) 0.59225(14) 0.0255(7) Uani 1 1 d . . . . .
N2 N 0.3726(5) 0.5221(4) 0.63649(14) 0.0261(7) Uani 1 1 d . . . . .
N3 N 0.6185(6) 0.4294(5) 0.55646(18) 0.0421(10) Uani 1 1 d . . . . .
C1 C 0.6010(6) 0.6809(5) 0.64333(18) 0.0313(9) Uani 1 1 d . . . . .
H1 H 0.731493 0.658064 0.633012 0.038 Uiso 1 1 calc R U . . .
C2 C 0.5954(11) 0.8086(6) 0.6759(3) 0.0602(18) Uani 1 1 d . . . . .
H2A H 0.536335 0.795070 0.712431 0.072 Uiso 1 1 calc R U . . .
H2B H 0.722696 0.842303 0.681747 0.072 Uiso 1 1 calc R U . . .
C3 C 0.4836(9) 0.9024(6) 0.6418(3) 0.0531(14) Uani 1 1 d . . . . .
H3A H 0.564865 0.954610 0.617379 0.064 Uiso 1 1 calc R U . . .
H3B H 0.410832 0.961669 0.665686 0.064 Uiso 1 1 calc R U . . .
C4 C 0.3569(7) 0.8148(5) 0.6083(2) 0.0406(11) Uani 1 1 d . . . . .
H4A H 0.251484 0.783048 0.630840 0.049 Uiso 1 1 calc R U . . .
H4B H 0.308211 0.860358 0.575268 0.049 Uiso 1 1 calc R U . . .
C5 C 0.5067(5) 0.5678(4) 0.67112(16) 0.0256(8) Uani 1 1 d . . . . .
C6 C 0.2444(5) 0.4214(4) 0.65083(17) 0.0246(8) Uani 1 1 d . . . . .
C7 C 0.3045(6) 0.3125(4) 0.67919(17) 0.0290(8) Uani 1 1 d . . . . .
H7 H 0.433589 0.300602 0.685632 0.035 Uiso 1 1 calc R U . . .
C8 C 0.1810(7) 0.2213(5) 0.69815(18) 0.0333(9) Uani 1 1 d . . . . .
H8 H 0.221904 0.146627 0.717782 0.040 Uiso 1 1 calc R U . . .
C9 C -0.0066(7) 0.2426(5) 0.68752(18) 0.0326(9) Uani 1 1 d . . . . .
C10 C -0.0680(6) 0.3440(5) 0.6568(2) 0.0359(10) Uani 1 1 d . . . . .
H10 H -0.196107 0.351891 0.648034 0.043 Uiso 1 1 calc R U . . .
C11 C 0.0579(6) 0.4361(5) 0.63828(19) 0.0320(9) Uani 1 1 d . . . . .
H11 H 0.016704 0.508524 0.617201 0.038 Uiso 1 1 calc R U . . .
C12 C 0.3765(5) 0.5799(4) 0.58167(16) 0.0236(8) Uani 1 1 d . . . . .
H12 H 0.247479 0.600861 0.569237 0.028 Uiso 1 1 calc R U . . .
C13 C 0.4729(6) 0.4982(4) 0.53905(17) 0.0268(8) Uani 1 1 d . . . . .
C14 C 0.4136(8) 0.5007(5) 0.4848(2) 0.0378(11) Uani 1 1 d . . . . .
H14 H 0.307175 0.549550 0.474358 0.045 Uiso 1 1 calc R U . . .
C15 C 0.5119(10) 0.4308(6) 0.4461(2) 0.0545(15) Uani 1 1 d . . . . .
H15 H 0.475779 0.431662 0.408299 0.065 Uiso 1 1 calc R U . . .
C16 C 0.6616(10) 0.3606(6) 0.4628(2) 0.0587(16) Uani 1 1 d . . . . .
H16 H 0.730760 0.310631 0.436986 0.070 Uiso 1 1 calc R U . . .
C17 C 0.7121(9) 0.3629(7) 0.5182(3) 0.0573(16) Uani 1 1 d . . . . .
H17 H 0.818316 0.314854 0.529391 0.069 Uiso 1 1 calc R U . . .
O3 O -0.0374(5) 0.6751(6) 0.55024(18) 0.0645(14) Uani 1 1 d G . . . .
H3C H 0.000519 0.690354 0.517570 0.097 Uiso 1 1 d G U . . .
H3D H -0.153124 0.691295 0.549168 0.097 Uiso 1 1 d G U . . .

loop_
_atom_site_aniso_label
_atom_site_aniso_U_11
_atom_site_aniso_U_22
_atom_site_aniso_U_33
_atom_site_aniso_U_23
_atom_site_aniso_U_13
_atom_site_aniso_U_12
Br1 0.0516(3) 0.0483(3) 0.0483(3) 0.0094(3) 0.0037(2) -0.0212(2)
O1 0.0253(14) 0.0396(17) 0.0258(15) 0.0094(13) 0.0008(12) -0.0064(12)
O2 0.0365(15) 0.0440(18) 0.0218(14) 0.0025(14) -0.0058(13) -0.0037(13)
N1 0.0202(15) 0.0317(17) 0.0248(16) 0.0009(14) -0.0003(13) 0.0011(14)
N2 0.0257(16) 0.0334(19) 0.0192(16) 0.0019(14) -0.0020(12) -0.0037(14)
N3 0.044(2) 0.049(2) 0.033(2) -0.0029(19) -0.0016(17) 0.0163(19)
C1 0.031(2) 0.041(2) 0.022(2) 0.0023(18) -0.0044(17) -0.0050(18)
C2 0.093(5) 0.042(3) 0.045(3) -0.004(3) -0.020(3) -0.022(3)
C3 0.064(4) 0.040(3) 0.055(3) -0.014(3) 0.003(3) -0.005(3)
C4 0.039(3) 0.032(2) 0.052(3) -0.006(2) 0.005(2) 0.005(2)
C5 0.0242(18) 0.034(2) 0.0187(18) 0.0007(16) -0.0013(14) -0.0001(17)
C6 0.0244(18) 0.031(2) 0.0188(18) 0.0009(16) 0.0008(14) -0.0029(15)
C7 0.0271(19) 0.034(2) 0.0261(19) 0.0001(17) -0.0020(17) 0.0016(18)
C8 0.039(2) 0.033(2) 0.028(2) 0.0067(17) -0.0046(19) -0.002(2)
C9 0.039(2) 0.033(2) 0.026(2) 0.0003(18) 0.0004(17) -0.0103(19)
C10 0.0226(19) 0.043(3) 0.042(3) 0.003(2) -0.0018(17) -0.0028(18)
C11 0.026(2) 0.036(2) 0.034(2) 0.0090(19) 0.0006(17) 0.0006(18)
C12 0.0212(17) 0.0296(19) 0.0199(18) 0.0031(15) -0.0037(14) -0.0045(15)
C13 0.031(2) 0.029(2) 0.0201(19) 0.0007(16) -0.0007(16) -0.0018(17)
C14 0.052(3) 0.038(2) 0.023(2) -0.0013(18) -0.0033(19) -0.008(2)
C15 0.084(4) 0.051(3) 0.029(2) -0.010(2) 0.005(3) -0.013(3)
C16 0.078(4) 0.051(3) 0.047(3) -0.019(3) 0.022(3) 0.000(3)
C17 0.060(4) 0.055(3) 0.057(3) -0.007(3) 0.009(3) 0.019(3)
O3 0.0292(18) 0.110(4) 0.054(2) 0.051(3) 0.0070(17) 0.014(2)

loop_
_atom_type_symbol
_atom_type_description
_atom_type_scat_dispersion_real
_atom_type_scat_dispersion_imag
_atom_type_scat_source
C C 0.0181 0.0091 'International Tables Vol C Tables 4.2.6.8 and 6.1.1.4'
H H 0.0000 0.0000 'International Tables Vol C Tables 4.2.6.8 and 6.1.1.4'
Br Br -0.6763 1.2805 'International Tables Vol C Tables 4.2.6.8 and 6.1.1.4'
N N 0.0311 0.0180 'International Tables Vol C Tables 4.2.6.8 and 6.1.1.4'
O O 0.0492 0.0322 'International Tables Vol C Tables 4.2.6.8 and 6.1.1.4'

loop_
_geom_angle_atom_site_label_1
_geom_angle_atom_site_label_2
_geom_angle_atom_site_label_3
_geom_angle
_geom_angle_site_symmetry_1
_geom_angle_site_symmetry_3
_geom_angle_publ_flag
O1 N1 C1 111.5(3) . . ?
O1 N1 C4 109.6(3) . . ?
O1 N1 C12 113.4(3) . . ?
C1 N1 C12 106.3(3) . . ?
C4 N1 C1 104.5(4) . . ?
C4 N1 C12 111.2(3) . . ?
C5 N2 C6 124.0(3) . . ?
C5 N2 C12 113.9(3) . . ?
C6 N2 C12 122.0(3) . . ?
C13 N3 C17 116.8(5) . . ?
N1 C1 H1 110.7 . . ?
N1 C1 C2 105.3(4) . . ?
C2 C1 H1 110.7 . . ?
C5 C1 N1 104.0(3) . . ?
C5 C1 H1 110.7 . . ?
C5 C1 C2 114.9(4) . . ?
C1 C2 H2A 110.4 . . ?
C1 C2 H2B 110.4 . . ?
H2A C2 H2B 108.6 . . ?
C3 C2 C1 106.4(4) . . ?
C3 C2 H2A 110.4 . . ?
C3 C2 H2B 110.4 . . ?
C2 C3 H3A 111.1 . . ?
C2 C3 H3B 111.1 . . ?
C2 C3 C4 103.6(5) . . ?
H3A C3 H3B 109.0 . . ?
C4 C3 H3A 111.1 . . ?
C4 C3 H3B 111.1 . . ?
N1 C4 C3 102.4(4) . . ?
N1 C4 H4A 111.3 . . ?
N1 C4 H4B 111.3 . . ?
C3 C4 H4A 111.3 . . ?
C3 C4 H4B 111.3 . . ?
H4A C4 H4B 109.2 . . ?
O2 C5 N2 127.0(4) . . ?
O2 C5 C1 124.7(4) . . ?
N2 C5 C1 108.2(3) . . ?
C7 C6 N2 120.3(4) . . ?
C7 C6 C11 120.0(4) . . ?
C11 C6 N2 119.6(4) . . ?
C6 C7 H7 119.4 . . ?
C8 C7 C6 121.1(4) . . ?
C8 C7 H7 119.4 . . ?
C7 C8 H8 121.3 . . ?
C7 C8 C9 117.4(4) . . ?
C9 C8 H8 121.3 . . ?
C8 C9 Br1 118.7(3) . . ?
C10 C9 Br1 118.8(4) . . ?
C10 C9 C8 122.6(4) . . ?
C9 C10 H10 120.3 . . ?
C9 C10 C11 119.4(4) . . ?
C11 C10 H10 120.3 . . ?
C6 C11 C10 119.3(4) . . ?
C6 C11 H11 120.4 . . ?
C10 C11 H11 120.4 . . ?
N1 C12 H12 110.1 . . ?
N2 C12 N1 101.7(3) . . ?
N2 C12 H12 110.1 . . ?
N2 C12 C13 114.0(4) . . ?
C13 C12 N1 110.5(3) . . ?
C13 C12 H12 110.1 . . ?
N3 C13 C12 116.4(4) . . ?
N3 C13 C14 123.6(4) . . ?
C14 C13 C12 120.0(4) . . ?
C13 C14 H14 120.7 . . ?
C15 C14 C13 118.5(5) . . ?
C15 C14 H14 120.7 . . ?
C14 C15 H15 120.5 . . ?
C16 C15 C14 118.9(5) . . ?
C16 C15 H15 120.5 . . ?
C15 C16 H16 120.5 . . ?
C15 C16 C17 119.1(5) . . ?
C17 C16 H16 120.5 . . ?
N3 C17 C16 123.1(6) . . ?
N3 C17 H17 118.5 . . ?
C16 C17 H17 118.5 . . ?
H3C O3 H3D 104.5 . . ?

loop_
_geom_bond_atom_site_label_1
_geom_bond_atom_site_label_2
_geom_bond_distance
_geom_bond_site_symmetry_2
_geom_bond_publ_flag
Br1 C9 1.917(4) . ?
O1 N1 1.379(4) . ?
O2 C5 1.219(5) . ?
N1 C1 1.512(5) . ?
N1 C4 1.509(6) . ?
N1 C12 1.527(5) . ?
N2 C5 1.362(5) . ?
N2 C6 1.430(5) . ?
N2 C12 1.453(5) . ?
N3 C13 1.333(6) . ?
N3 C17 1.333(7) . ?
C1 H1 1.0000 . ?
C1 C2 1.532(8) . ?
C1 C5 1.505(6) . ?
C2 H2A 0.9900 . ?
C2 H2B 0.9900 . ?
C2 C3 1.503(9) . ?
C3 H3A 0.9900 . ?
C3 H3B 0.9900 . ?
C3 C4 1.516(7) . ?
C4 H4A 0.9900 . ?
C4 H4B 0.9900 . ?
C6 C7 1.383(6) . ?
C6 C11 1.385(6) . ?
C7 H7 0.9500 . ?
C7 C8 1.371(6) . ?
C8 H8 0.9500 . ?
C8 C9 1.393(7) . ?
C9 C10 1.355(7) . ?
C10 H10 0.9500 . ?
C10 C11 1.385(6) . ?
C11 H11 0.9500 . ?
C12 H12 1.0000 . ?
C12 C13 1.500(6) . ?
C13 C14 1.381(6) . ?
C14 H14 0.9500 . ?
C14 C15 1.376(8) . ?
C15 H15 0.9500 . ?
C15 C16 1.360(10) . ?
C16 H16 0.9500 . ?
C16 C17 1.387(9) . ?
C17 H17 0.9500 . ?
O3 H3C 0.8502 . ?
O3 H3D 0.8499 . ?

loop_
_geom_torsion_atom_site_label_1
_geom_torsion_atom_site_label_2
_geom_torsion_atom_site_label_3
_geom_torsion_atom_site_label_4
_geom_torsion
_geom_torsion_site_symmetry_1
_geom_torsion_site_symmetry_2
_geom_torsion_site_symmetry_3
_geom_torsion_site_symmetry_4
_geom_torsion_publ_flag
Br1 C9 C10 C11 175.6(4) . . . . ?
O1 N1 C1 C2 94.8(5) . . . . ?
O1 N1 C1 C5 -143.9(3) . . . . ?
O1 N1 C4 C3 -79.6(5) . . . . ?
O1 N1 C12 N2 146.8(3) . . . . ?
O1 N1 C12 C13 25.5(4) . . . . ?
N1 C1 C2 C3 -2.1(6) . . . . ?
N1 C1 C5 O2 -169.2(4) . . . . ?
N1 C1 C5 N2 7.8(5) . . . . ?
N1 C12 C13 N3 78.8(5) . . . . ?
N1 C12 C13 C14 -99.0(5) . . . . ?
N2 C6 C7 C8 173.4(4) . . . . ?
N2 C6 C11 C10 -174.0(4) . . . . ?
N2 C12 C13 N3 -35.0(5) . . . . ?
N2 C12 C13 C14 147.2(4) . . . . ?
N3 C13 C14 C15 -1.5(8) . . . . ?
C1 N1 C4 C3 39.9(5) . . . . ?
C1 N1 C12 N2 24.0(4) . . . . ?
C1 N1 C12 C13 -97.3(4) . . . . ?
C1 C2 C3 C4 26.6(7) . . . . ?
C2 C1 C5 O2 -54.6(6) . . . . ?
C2 C1 C5 N2 122.4(5) . . . . ?
C2 C3 C4 N1 -41.0(6) . . . . ?
C4 N1 C1 C2 -23.5(5) . . . . ?
C4 N1 C1 C5 97.8(4) . . . . ?
C4 N1 C12 N2 -89.2(4) . . . . ?
C4 N1 C12 C13 149.5(4) . . . . ?
C5 N2 C6 C7 -42.4(6) . . . . ?
C5 N2 C6 C11 134.9(4) . . . . ?
C5 N2 C12 N1 -20.5(4) . . . . ?
C5 N2 C12 C13 98.5(4) . . . . ?
C5 C1 C2 C3 -115.9(5) . . . . ?
C6 N2 C5 O2 2.1(7) . . . . ?
C6 N2 C5 C1 -174.8(4) . . . . ?
C6 N2 C12 N1 162.7(3) . . . . ?
C6 N2 C12 C13 -78.4(5) . . . . ?
C6 C7 C8 C9 0.3(7) . . . . ?
C7 C6 C11 C10 3.2(7) . . . . ?
C7 C8 C9 Br1 -176.2(3) . . . . ?
C7 C8 C9 C10 4.1(7) . . . . ?
C8 C9 C10 C11 -4.8(8) . . . . ?
C9 C10 C11 C6 1.0(8) . . . . ?
C11 C6 C7 C8 -3.8(7) . . . . ?
C12 N1 C1 C2 -141.2(4) . . . . ?
C12 N1 C1 C5 -19.9(4) . . . . ?
C12 N1 C4 C3 154.2(4) . . . . ?
C12 N2 C5 O2 -174.7(4) . . . . ?
C12 N2 C5 C1 8.4(5) . . . . ?
C12 N2 C6 C7 134.2(4) . . . . ?
C12 N2 C6 C11 -48.6(6) . . . . ?
C12 C13 C14 C15 176.1(4) . . . . ?
C13 N3 C17 C16 -1.6(10) . . . . ?
C13 C14 C15 C16 1.0(8) . . . . ?
C14 C15 C16 C17 -0.9(10) . . . . ?
C15 C16 C17 N3 1.2(11) . . . . ?
C17 N3 C13 C12 -175.9(5) . . . . ?
C17 N3 C13 C14 1.8(8) . . . . ?
